data_1514318
loop_
_publ_author_name
'Clark, Melissa L.'
'Grice, Kyle A.'
'Moore, Curtis E.'
'Rheingold, Arnold L.'
'Kubiak, Clifford P.'

_publ_section_title
;
 Electrocatalytic CO2 reduction by M(bpy-R)(CO)4 (M = Mo, W; R = H, tBu)
 complexes. Electrochemical, spectroscopic, and computational studies and
 comparison with group 7 catalysts
;
_journal_issue 5
_journal_name_full 'Chemical Science'
_journal_page_first 1894
_journal_paper_doi 10.1039/c3sc53470g
_journal_volume 5
_journal_year 2014
_chemical_formula_moiety 'C22 H24 Mo N2 O4'
_chemical_formula_sum 'C22 H24 Mo N2 O4'
_chemical_formula_weight 476.37
_chemical_name_systematic
;
 ?
;
_space_group_crystal_system orthorhombic
_space_group_IT_number 61
_space_group_name_Hall '-P 2ac 2ab'
_space_group_name_H-M_alt 'P b c a'
_symmetry_space_group_name_Hall '-P 2ac 2ab'
_symmetry_space_group_name_H-M 'P b c a'
_atom_sites_solution_hydrogens geom
_atom_sites_solution_primary iterative
_atom_sites_solution_secondary difmap
_audit_creation_date 2013-10-14
_audit_creation_method
;
Olex2 1.2
(compiled 2013.09.17 svn.r2790 for OlexSys, GUI svn.r4601)
;
_cell_angle_alpha 90
_cell_angle_beta 90
_cell_angle_gamma 90
_cell_formula_units_Z 8
_cell_length_a 17.9132(6)
_cell_length_b 11.6738(4)
_cell_length_c 21.3034(8)
_cell_measurement_reflns_used 9874
_cell_measurement_temperature 100
_cell_measurement_theta_max 25.387
_cell_measurement_theta_min 2.292
_cell_volume 4454.9(3)
_computing_cell_refinement 'SAINT v7.68A (Bruker, 2009)'
_computing_data_collection 'Bruker APEX2 v2010-7.0 (Bruker, 2010)'
_computing_data_reduction 'SAINT v7.68A (Bruker, 2009)'
_computing_molecular_graphics
;
O. V. Dolomanov, L. J. Bourhis, R. J. Gildea, J. A. K. Howard and H. Puschmann,
OLEX2: a complete structure solution, refinement and analysis program.
J. Appl. Cryst. (2009). 42, 339-341.
;
_computing_publication_material
;
O. V. Dolomanov, L. J. Bourhis, R. J. Gildea, J. A. K. Howard and H. Puschmann,
OLEX2: a complete structure solution, refinement and analysis program.
J. Appl. Cryst. (2009). 42, 339-341.
;
_computing_structure_refinement
'L.J. Bourhis, O.V. Dolomanov, R.J. Gildea, J.A.K. Howard, H. Puschmann, in preparation (2013)'
_computing_structure_solution
'L.J. Bourhis, O.V. Dolomanov, R.J. Gildea, J.A.K. Howard, H. Puschmann, in preparation (2013)'
_diffrn_ambient_temperature 100.0
_diffrn_detector 'Bruker APEX-II CCD'
_diffrn_detector_area_resol_mean 7.9
_diffrn_detector_type 'CCD Area Detector'
_diffrn_measured_fraction_theta_full 0.999
_diffrn_measured_fraction_theta_max 0.999
_diffrn_measurement_device 'Kappa Four-Circle Diffractometer'
_diffrn_measurement_device_type 'Bruker X8 APEX II'
_diffrn_measurement_method '\w and \f scans'
_diffrn_radiation_monochromator graphite
_diffrn_radiation_probe x-ray
_diffrn_radiation_type MoK\a
_diffrn_radiation_wavelength 0.71073
_diffrn_radiation_xray_symbol K-L~3~
_diffrn_reflns_av_R_equivalents 0.0386
_diffrn_reflns_av_unetI/netI 0.0229
_diffrn_reflns_Laue_measured_fraction_full 0.999
_diffrn_reflns_Laue_measured_fraction_max 0.999
_diffrn_reflns_limit_h_max 21
_diffrn_reflns_limit_h_min -21
_diffrn_reflns_limit_k_max 13
_diffrn_reflns_limit_k_min -14
_diffrn_reflns_limit_l_max 24
_diffrn_reflns_limit_l_min -25
_diffrn_reflns_number 31065
_diffrn_reflns_point_group_measured_fraction_full 0.999
_diffrn_reflns_point_group_measured_fraction_max 0.999
_diffrn_reflns_theta_full 25.000
_diffrn_reflns_theta_max 25.402
_diffrn_reflns_theta_min 2.827
_diffrn_source 'sealed tube'
_diffrn_source_type fine-focus
_diffrn_standards_number 0
_exptl_absorpt_coefficient_mu 0.617
_exptl_absorpt_correction_T_max 0.7452
_exptl_absorpt_correction_T_min 0.6263
_exptl_absorpt_correction_type multi-scan
_exptl_absorpt_process_details
;
SADABS-2008/1 (Bruker,2008) was used for absorption correction.
wR2(int) was 0.0604 before and 0.0498 after correction.
The Ratio of minimum to maximum transmission is 0.8404.
The \l/2 correction factor is 0.0015.
;
_exptl_crystal_colour red
_exptl_crystal_density_diffrn 1.421
_exptl_crystal_description block
_exptl_crystal_F_000 1952
_exptl_crystal_size_max 0.3
_exptl_crystal_size_mid 0.23
_exptl_crystal_size_min 0.1
_refine_diff_density_max 0.664
_refine_diff_density_min -0.507
_refine_diff_density_rms 0.059
_refine_ls_extinction_method none
_refine_ls_goodness_of_fit_ref 1.060
_refine_ls_hydrogen_treatment constr
_refine_ls_matrix_type full
_refine_ls_number_parameters 268
_refine_ls_number_reflns 4099
_refine_ls_number_restraints 0
_refine_ls_restrained_S_all 1.060
_refine_ls_R_factor_all 0.0315
_refine_ls_R_factor_gt 0.0240
_refine_ls_shift/su_max 0.004
_refine_ls_shift/su_mean 0.000
_refine_ls_structure_factor_coef Fsqd
_refine_ls_weighting_details 'w=1/[\s^2^(Fo^2^)+(0.0307P)^2^+3.1855P] where P=(Fo^2^+2Fc^2^)/3'
_refine_ls_weighting_scheme calc
_refine_ls_wR_factor_gt 0.0601
_refine_ls_wR_factor_ref 0.0647
_reflns_Friedel_coverage 0.000
_reflns_number_gt 3500
_reflns_number_total 4099
_reflns_threshold_expression 'I > 2\s(I)'
_cod_data_source_file c3sc53470g2.cif
_cod_data_source_block kag_411_0ma
_cod_depositor_comments
;
The following automatic conversions were performed:

'_diffrn_radiation_probe' value 'X-ray' changed to 'x-ray' according
to
/usr/data/users/saulius/crontab/automatic-downloads/rss-feeds/RSC/lib/dictionaries/cif_core.dic
dictionary named 'cif_core.dic' version 2.4.2 from 2011-04-26.

Automatic conversion script
Id: cif_fix_values 2281 2013-09-26 08:29:07Z andrius 
;
_cod_database_code 1514318
_shelxl_version_number 2013-3
_shelx_space_group_comment
;
The symmetry employed for this shelxl refinement is uniquely defined
by the following loop, which should always be used as a source of
symmetry information in preference to the above space-group names.
They are only intended as comments.
;
_shelx_estimated_absorpt_t_max 0.941
_shelx_estimated_absorpt_t_min 0.836
_olex2_refinement_description
;
1. Others
 Fixed Uiso: H5(0.024) H6(0.024) H8(0.018) H14(0.019) H13(0.021) H11(0.017)
 H20A(0.047) H20B(0.047) H20C(0.047) H22A(0.048) H22B(0.048) H22C(0.048)
 H21A(0.051) H21B(0.051) H21C(0.051) H18A(0.038) H18B(0.038) H18C(0.038)
 H17A(0.043) H17B(0.043) H17C(0.043) H16A(0.034) H16B(0.034) H16C(0.034)
 Fixed X: H5(1.0294) H6(0.9689) H8(0.8415) H14(0.962) H13(0.8673) H11(0.8146)
 H20A(0.837) H20B(0.7869) H20C(0.7502) H22A(0.8092) H22B(0.722) H22C(0.7499)
 H21A(0.6541) H21B(0.6966) H21C(0.6825) H18A(0.8189) H18B(0.8856) H18C(0.8046)
 H17A(0.9336) H17B(0.9655) H17C(0.8999) H16A(0.8055) H16B(0.77) H16C(0.7563)
 Fixed Y: H5(1.1969) H6(1.2047) H8(0.938) H14(0.856) H13(0.7226) H11(0.8249)
 H20A(0.5535) H20B(0.6306) H20C(0.5252) H22A(0.5553) H22B(0.5377) H22C(0.6445)
 H21A(0.668) H21B(0.7694) H21C(0.7778) H18A(1.1912) H18B(1.2409) H18C(1.2234)
 H17A(0.9444) H17B(1.071) H17C(1.0239) H16A(0.9162) H16B(1.0009) H16C(1.0232)
 Fixed Z: H5(0.2392) H6(0.1447) H8(0.1998) H14(0.4515) H13(0.451) H11(0.2755)
 H20A(0.309) H20B(0.2634) H20C(0.3002) H22A(0.4249) H22B(0.4117) H22C(0.4526)
 H21A(0.3422) H21B(0.3063) H21C(0.3803) H18A(0.0335) H18B(0.0754) H18C(0.1055)
 H17A(0.0604) H17B(0.0501) H17C(0.0062) H16A(0.1016) H16B(0.0506) H16C(0.1239)
;

loop_
_space_group_symop_operation_xyz
'x, y, z'
'x+1/2, -y+1/2, -z'
'-x, y+1/2, -z+1/2'
'-x+1/2, -y, z+1/2'
'-x, -y, -z'
'-x-1/2, y-1/2, z'
'x, -y-1/2, z-1/2'
'x-1/2, y, -z-1/2'

loop_
_atom_site_label
_atom_site_type_symbol
_atom_site_fract_x
_atom_site_fract_y
_atom_site_fract_z
_atom_site_U_iso_or_equiv
_atom_site_adp_type
_atom_site_occupancy
_atom_site_site_symmetry_order
_atom_site_calc_flag
_atom_site_refinement_flags_posn
_atom_site_refinement_flags_adp
Mo1 Mo 1.04148(2) 1.04336(2) 0.36358(2) 0.01326(7) Uani 1 1 d . .
N2 N 0.94637(9) 0.91883(14) 0.36630(8) 0.0138(3) Uani 1 1 d . .
O2 O 1.12124(8) 0.97161(13) 0.48793(7) 0.0253(3) Uani 1 1 d . .
O3 O 1.16383(8) 1.22857(12) 0.34113(7) 0.0238(3) Uani 1 1 d . .
O1 O 1.16117(8) 0.88279(12) 0.29736(7) 0.0261(4) Uani 1 1 d . .
O4 O 0.96768(8) 1.24370(14) 0.44370(8) 0.0318(4) Uani 1 1 d . .
N1 N 0.97508(9) 1.06517(14) 0.27574(8) 0.0155(4) Uani 1 1 d . .
C4 C 0.98812(11) 1.16880(18) 0.41376(10) 0.0197(4) Uani 1 1 d . .
C5 C 0.99105(11) 1.14269(17) 0.23106(10) 0.0199(5) Uani 1 1 d . .
H5 H 1.0294 1.1969 0.2392 0.024 Uiso 1 1 calc R U
C6 C 0.95511(11) 1.14774(17) 0.17436(10) 0.0199(5) Uani 1 1 d . .
H6 H 0.9689 1.2047 0.1447 0.024 Uiso 1 1 calc R U
C7 C 0.89836(11) 1.07015(16) 0.15969(10) 0.0153(4) Uani 1 1 d . .
C8 C 0.88052(10) 0.99168(16) 0.20668(9) 0.0146(4) Uani 1 1 d . .
H8 H 0.8415 0.9380 0.1998 0.018 Uiso 1 1 calc R U
C9 C 0.91866(10) 0.99054(16) 0.26332(9) 0.0141(4) Uani 1 1 d . .
C10 C 0.90179(10) 0.90958(15) 0.31502(9) 0.0128(4) Uani 1 1 d . .
C14 C 0.93179(11) 0.84944(16) 0.41501(9) 0.0162(4) Uani 1 1 d . .
H14 H 0.9620 0.8560 0.4515 0.019 Uiso 1 1 calc R U
C13 C 0.87527(11) 0.76914(16) 0.41502(10) 0.0173(4) Uani 1 1 d . .
H13 H 0.8673 0.7226 0.4510 0.021 Uiso 1 1 calc R U
C12 C 0.83004(11) 0.75624(16) 0.36257(9) 0.0149(4) Uani 1 1 d . .
C11 C 0.84448(10) 0.82969(15) 0.31221(9) 0.0143(4) Uani 1 1 d . .
H11 H 0.8146 0.8249 0.2755 0.017 Uiso 1 1 calc R U
C19 C 0.76842(11) 0.66622(17) 0.35752(10) 0.0188(4) Uani 1 1 d . .
C20 C 0.78732(14) 0.5867(2) 0.30260(12) 0.0316(6) Uani 1 1 d . .
H20A H 0.8370 0.5535 0.3090 0.047 Uiso 1 1 calc R U
H20B H 0.7869 0.6306 0.2634 0.047 Uiso 1 1 calc R U
H20C H 0.7502 0.5252 0.3002 0.047 Uiso 1 1 calc R U
C22 C 0.76178(14) 0.5945(2) 0.41699(11) 0.0321(6) Uani 1 1 d . .
H22A H 0.8092 0.5553 0.4249 0.048 Uiso 1 1 calc R U
H22B H 0.7220 0.5377 0.4117 0.048 Uiso 1 1 calc R U
H22C H 0.7499 0.6445 0.4526 0.048 Uiso 1 1 calc R U
C21 C 0.69370(12) 0.7257(2) 0.34550(13) 0.0338(6) Uani 1 1 d . .
H21A H 0.6541 0.6680 0.3422 0.051 Uiso 1 1 calc R U
H21B H 0.6966 0.7694 0.3063 0.051 Uiso 1 1 calc R U
H21C H 0.6825 0.7778 0.3803 0.051 Uiso 1 1 calc R U
C15 C 0.86234(11) 1.07009(17) 0.09505(10) 0.0174(4) Uani 1 1 d . .
C18 C 0.84090(13) 1.19248(18) 0.07561(11) 0.0256(5) Uani 1 1 d . .
H18A H 0.8189 1.1912 0.0335 0.038 Uiso 1 1 calc R U
H18B H 0.8856 1.2409 0.0754 0.038 Uiso 1 1 calc R U
H18C H 0.8046 1.2234 0.1055 0.038 Uiso 1 1 calc R U
C17 C 0.92058(13) 1.0231(2) 0.04873(11) 0.0284(5) Uani 1 1 d . .
H17A H 0.9336 0.9444 0.0604 0.043 Uiso 1 1 calc R U
H17B H 0.9655 1.0710 0.0501 0.043 Uiso 1 1 calc R U
H17C H 0.8999 1.0239 0.0062 0.043 Uiso 1 1 calc R U
C16 C 0.79225(12) 0.99597(19) 0.09257(10) 0.0226(5) Uani 1 1 d . .
H16A H 0.8055 0.9162 0.1016 0.034 Uiso 1 1 calc R U
H16B H 0.7700 1.0009 0.0506 0.034 Uiso 1 1 calc R U
H16C H 0.7563 1.0232 0.1239 0.034 Uiso 1 1 calc R U
C2 C 1.09165(11) 0.99959(17) 0.44184(10) 0.0171(4) Uani 1 1 d . .
C3 C 1.11823(11) 1.15958(17) 0.35007(10) 0.0178(4) Uani 1 1 d . .
C1 C 1.11393(11) 0.93527(17) 0.31934(10) 0.0179(4) Uani 1 1 d . .

loop_
_atom_site_aniso_label
_atom_site_aniso_U_11
_atom_site_aniso_U_22
_atom_site_aniso_U_33
_atom_site_aniso_U_23
_atom_site_aniso_U_13
_atom_site_aniso_U_12
Mo1 0.01244(11) 0.01023(10) 0.01711(11) -0.00132(6) -0.00097(7) -0.00080(6)
N2 0.0145(8) 0.0100(8) 0.0170(9) -0.0011(6) 0.0007(7) 0.0008(7)
O2 0.0246(8) 0.0295(9) 0.0219(9) -0.0007(7) -0.0041(7) 0.0028(7)
O3 0.0235(8) 0.0173(7) 0.0306(9) 0.0016(6) -0.0017(7) -0.0069(7)
O1 0.0282(8) 0.0214(8) 0.0288(9) -0.0015(7) 0.0061(7) 0.0055(7)
O4 0.0357(9) 0.0228(8) 0.0368(10) -0.0120(8) 0.0032(7) 0.0064(7)
N1 0.0139(8) 0.0116(8) 0.0211(9) 0.0000(7) 0.0008(7) -0.0015(6)
C4 0.0170(10) 0.0197(10) 0.0224(11) 0.0018(9) -0.0032(9) -0.0025(9)
C5 0.0162(10) 0.0161(10) 0.0275(12) 0.0041(8) -0.0006(9) -0.0053(8)
C6 0.0214(11) 0.0160(10) 0.0223(12) 0.0065(8) 0.0017(9) -0.0035(8)
C7 0.0148(10) 0.0120(9) 0.0190(10) -0.0001(8) 0.0035(8) 0.0025(8)
C8 0.0137(10) 0.0107(9) 0.0193(11) -0.0002(8) 0.0009(8) -0.0010(8)
C9 0.0140(10) 0.0092(9) 0.0192(11) -0.0013(8) 0.0041(8) 0.0025(8)
C10 0.0130(9) 0.0083(9) 0.0170(10) -0.0009(8) 0.0013(8) 0.0024(7)
C14 0.0187(10) 0.0151(10) 0.0149(10) -0.0009(8) -0.0002(8) 0.0026(8)
C13 0.0198(10) 0.0145(10) 0.0176(11) 0.0023(8) 0.0032(8) 0.0007(8)
C12 0.0142(10) 0.0110(9) 0.0195(11) -0.0006(8) 0.0039(8) 0.0004(8)
C11 0.0143(10) 0.0120(9) 0.0166(10) -0.0011(8) -0.0002(8) 0.0004(8)
C19 0.0180(11) 0.0165(10) 0.0218(11) 0.0023(8) 0.0025(8) -0.0051(8)
C20 0.0380(13) 0.0238(11) 0.0331(14) -0.0074(10) 0.0078(11) -0.0166(11)
C22 0.0374(14) 0.0315(13) 0.0275(13) 0.0096(10) -0.0009(11) -0.0176(11)
C21 0.0201(12) 0.0314(13) 0.0500(16) 0.0074(12) -0.0024(11) -0.0065(10)
C15 0.0184(10) 0.0159(10) 0.0180(11) 0.0018(8) 0.0014(8) 0.0005(8)
C18 0.0320(12) 0.0207(11) 0.0240(12) 0.0054(9) -0.0065(10) 0.0011(9)
C17 0.0270(12) 0.0363(13) 0.0218(12) -0.0025(10) 0.0040(10) 0.0042(10)
C16 0.0234(11) 0.0234(11) 0.0210(11) 0.0029(9) -0.0047(9) -0.0035(9)
C2 0.0153(10) 0.0122(9) 0.0237(12) -0.0042(8) 0.0028(9) -0.0003(8)
C3 0.0186(11) 0.0146(10) 0.0201(11) -0.0011(8) -0.0028(8) 0.0033(9)
C1 0.0195(11) 0.0148(10) 0.0193(11) 0.0022(8) -0.0027(9) -0.0039(9)

loop_
_atom_type_symbol
_atom_type_description
_atom_type_scat_dispersion_real
_atom_type_scat_dispersion_imag
_atom_type_scat_source
C C 0.0033 0.0016 'International Tables Vol C Tables 4.2.6.8 and 6.1.1.4'
H H 0.0000 0.0000 'International Tables Vol C Tables 4.2.6.8 and 6.1.1.4'
Mo Mo -1.6832 0.6857 'International Tables Vol C Tables 4.2.6.8 and 6.1.1.4'
N N 0.0061 0.0033 'International Tables Vol C Tables 4.2.6.8 and 6.1.1.4'
O O 0.0106 0.0060 'International Tables Vol C Tables 4.2.6.8 and 6.1.1.4'

loop_
_geom_angle_atom_site_label_1
_geom_angle_atom_site_label_2
_geom_angle_atom_site_label_3
_geom_angle
N1 Mo1 N2 71.97(6)
C4 Mo1 N2 95.47(7)
C4 Mo1 N1 96.16(7)
C2 Mo1 N2 99.05(7)
C2 Mo1 N1 170.55(7)
C2 Mo1 C4 87.51(8)
C2 Mo1 C1 86.57(8)
C3 Mo1 N2 171.88(7)
C3 Mo1 N1 99.92(7)
C3 Mo1 C4 84.77(8)
C3 Mo1 C2 89.07(8)
C3 Mo1 C1 85.05(8)
C1 Mo1 N2 95.42(7)
C1 Mo1 N1 91.28(7)
C1 Mo1 C4 168.30(8)
C10 N2 Mo1 118.56(13)
C14 N2 Mo1 124.03(13)
C14 N2 C10 117.37(17)
C5 N1 Mo1 123.86(13)
C5 N1 C9 116.85(17)
C9 N1 Mo1 119.08(13)
O4 C4 Mo1 170.89(18)
N1 C5 H5 118.2
N1 C5 C6 123.59(18)
C6 C5 H5 118.2
C5 C6 H6 119.6
C5 C6 C7 120.76(19)
C7 C6 H6 119.6
C6 C7 C15 120.78(18)
C8 C7 C6 115.60(19)
C8 C7 C15 123.56(17)
C7 C8 H8 119.4
C9 C8 C7 121.22(18)
C9 C8 H8 119.4
N1 C9 C8 121.95(18)
N1 C9 C10 114.53(17)
C8 C9 C10 123.52(17)
N2 C10 C9 115.30(16)
N2 C10 C11 121.54(18)
C11 C10 C9 123.16(18)
N2 C14 H14 118.2
N2 C14 C13 123.57(19)
C13 C14 H14 118.2
C14 C13 H13 119.9
C14 C13 C12 120.11(19)
C12 C13 H13 119.9
C13 C12 C11 116.31(18)
C13 C12 C19 123.55(18)
C11 C12 C19 120.12(18)
C10 C11 C12 121.06(18)
C10 C11 H11 119.5
C12 C11 H11 119.5
C12 C19 C20 108.11(17)
C12 C19 C21 109.38(17)
C22 C19 C12 112.08(17)
C22 C19 C20 108.66(19)
C22 C19 C21 108.68(19)
C21 C19 C20 109.91(19)
C19 C20 H20A 109.5
C19 C20 H20B 109.5
C19 C20 H20C 109.5
H20A C20 H20B 109.5
H20A C20 H20C 109.5
H20B C20 H20C 109.5
C19 C22 H22A 109.5
C19 C22 H22B 109.5
C19 C22 H22C 109.5
H22A C22 H22B 109.5
H22A C22 H22C 109.5
H22B C22 H22C 109.5
C19 C21 H21A 109.5
C19 C21 H21B 109.5
C19 C21 H21C 109.5
H21A C21 H21B 109.5
H21A C21 H21C 109.5
H21B C21 H21C 109.5
C7 C15 C18 110.47(17)
C7 C15 C17 107.07(17)
C7 C15 C16 112.38(17)
C18 C15 C17 109.18(18)
C16 C15 C18 108.21(17)
C16 C15 C17 109.50(17)
C15 C18 H18A 109.5
C15 C18 H18B 109.5
C15 C18 H18C 109.5
H18A C18 H18B 109.5
H18A C18 H18C 109.5
H18B C18 H18C 109.5
C15 C17 H17A 109.5
C15 C17 H17B 109.5
C15 C17 H17C 109.5
H17A C17 H17B 109.5
H17A C17 H17C 109.5
H17B C17 H17C 109.5
C15 C16 H16A 109.5
C15 C16 H16B 109.5
C15 C16 H16C 109.5
H16A C16 H16B 109.5
H16A C16 H16C 109.5
H16B C16 H16C 109.5
O2 C2 Mo1 178.78(17)
O3 C3 Mo1 179.05(18)
O1 C1 Mo1 171.82(17)

loop_
_geom_bond_atom_site_label_1
_geom_bond_atom_site_label_2
_geom_bond_distance
Mo1 N2 2.2405(17)
Mo1 N1 2.2320(17)
Mo1 C4 2.050(2)
Mo1 C2 1.962(2)
Mo1 C3 1.953(2)
Mo1 C1 2.041(2)
N2 C10 1.357(2)
N2 C14 1.342(3)
O2 C2 1.163(2)
O3 C3 1.163(2)
O1 C1 1.145(2)
O4 C4 1.143(3)
N1 C5 1.344(3)
N1 C9 1.360(2)
C5 H5 0.9500
C5 C6 1.370(3)
C6 H6 0.9500
C6 C7 1.397(3)
C7 C8 1.394(3)
C7 C15 1.521(3)
C8 H8 0.9500
C8 C9 1.387(3)
C9 C10 1.482(3)
C10 C11 1.388(3)
C14 H14 0.9500
C14 C13 1.380(3)
C13 H13 0.9500
C13 C12 1.388(3)
C12 C11 1.397(3)
C12 C19 1.528(3)
C11 H11 0.9500
C19 C20 1.531(3)
C19 C22 1.523(3)
C19 C21 1.529(3)
C20 H20A 0.9800
C20 H20B 0.9800
C20 H20C 0.9800
C22 H22A 0.9800
C22 H22B 0.9800
C22 H22C 0.9800
C21 H21A 0.9800
C21 H21B 0.9800
C21 H21C 0.9800
C15 C18 1.536(3)
C15 C17 1.537(3)
C15 C16 1.526(3)
C18 H18A 0.9800
C18 H18B 0.9800
C18 H18C 0.9800
C17 H17A 0.9800
C17 H17B 0.9800
C17 H17C 0.9800
C16 H16A 0.9800
C16 H16B 0.9800
C16 H16C 0.9800
